data_7205438
loop_
_publ_author_name
'Peterson, Matthew L.'
'Stanton, Mary K.'
'Kelly, Ron C.'
'Staples, Richard'
'Cheng, Alan'

_publ_section_title
;
 Preparation, solid state characterization, and single crystal
 structure analysis of
 N-(4-(6-(4-(trifluoromethyl)phenyl)pyrimidin-4-yloxy)benzo[d]thiazol-2-yl)acetamide
 crystal forms
;
_journal_issue 4
_journal_name_full CrystEngComm
_journal_page_first 1170
_journal_paper_doi 10.1039/c0ce00544d
_journal_volume 13
_journal_year 2011
_chemical_formula_sum 'C20 H15 F3 N4 O3 S'
_chemical_formula_weight 448.42
_chemical_name_systematic
;
?
;
_space_group_IT_number 2
_symmetry_cell_setting triclinic
_symmetry_space_group_name_Hall '-P 1'
_symmetry_space_group_name_H-M 'P -1'
_atom_sites_solution_hydrogens difmap
_atom_sites_solution_primary direct
_atom_sites_solution_secondary difmap
_audit_creation_method SHELXL-97
_cell_angle_alpha 96.910(4)
_cell_angle_beta 91.332(4)
_cell_angle_gamma 98.650(4)
_cell_formula_units_Z 2
_cell_length_a 4.8813(11)
_cell_length_b 10.601(2)
_cell_length_c 18.823(4)
_cell_measurement_reflns_used 809
_cell_measurement_temperature 193(2)
_cell_measurement_theta_max 27.81
_cell_measurement_theta_min 2.18
_cell_volume 955.1(3)
_computing_cell_refinement 'SMART (BRUKER, V5.625, 2001)'
_computing_data_collection 'ASTRO (BRUKER, V5.007, 1997)'
_computing_data_reduction 'SAINT (BRUKER, V6.22, 2001)'
_computing_molecular_graphics 'SHELXTL (BRUKER, 2000, V6.1)'
_computing_publication_material 'XCIF (Sheldrick and BRUKER, 1997, V5.1)'
_computing_structure_refinement 'SHELXL-97 (Sheldrick, 1997)'
_computing_structure_solution 'SHELXS-97 (Sheldrick, 1990)'
_diffrn_ambient_temperature 193(2)
_diffrn_detector_area_resol_mean 836.6
_diffrn_measured_fraction_theta_full 0.989
_diffrn_measured_fraction_theta_max 0.989
_diffrn_measurement_device_type 'Bruker CCD'
_diffrn_measurement_method '\w, 0.3 deg'
_diffrn_radiation_monochromator graphite
_diffrn_radiation_source 'normal-focus sealed tube'
_diffrn_radiation_type MoK\a
_diffrn_radiation_wavelength 0.71073
_diffrn_reflns_av_R_equivalents 0.0169
_diffrn_reflns_av_sigmaI/netI 0.0417
_diffrn_reflns_limit_h_max 6
_diffrn_reflns_limit_h_min -6
_diffrn_reflns_limit_k_max 13
_diffrn_reflns_limit_k_min -11
_diffrn_reflns_limit_l_max 24
_diffrn_reflns_limit_l_min -22
_diffrn_reflns_number 6875
_diffrn_reflns_theta_full 27.92
_diffrn_reflns_theta_max 27.92
_diffrn_reflns_theta_min 1.96
_diffrn_standards_decay_% <1
_diffrn_standards_interval_count 0
_diffrn_standards_number 0
_exptl_absorpt_coefficient_mu 0.231
_exptl_absorpt_correction_type none
_exptl_crystal_colour colorless
_exptl_crystal_density_diffrn 1.559
_exptl_crystal_density_method 'not measured'
_exptl_crystal_description needle
_exptl_crystal_F_000 460
_exptl_crystal_size_max 0.16
_exptl_crystal_size_mid 0.04
_exptl_crystal_size_min 0.04
_refine_diff_density_max 0.554
_refine_diff_density_min -0.228
_refine_diff_density_rms 0.063
_refine_ls_extinction_method none
_refine_ls_goodness_of_fit_ref 1.034
_refine_ls_hydrogen_treatment refall
_refine_ls_matrix_type full
_refine_ls_number_parameters 340
_refine_ls_number_reflns 4544
_refine_ls_number_restraints 0
_refine_ls_restrained_S_all 1.034
_refine_ls_R_factor_all 0.0651
_refine_ls_R_factor_gt 0.0484
_refine_ls_shift/su_max 0.005
_refine_ls_shift/su_mean 0.000
_refine_ls_structure_factor_coef Fsqd
_refine_ls_weighting_details 'calc w=1/[\s^2^(Fo^2^)+(0.0647P)^2^+0.2500P] where P=(Fo^2^+2Fc^2^)/3'
_refine_ls_weighting_scheme calc
_refine_ls_wR_factor_gt 0.1159
_refine_ls_wR_factor_ref 0.1261
_reflns_number_gt 3550
_reflns_number_total 4544
_reflns_threshold_expression >2sigma(I)
_cod_data_source_file C0CE00544D.TXT
_cod_data_source_block FB_H20
_cod_depositor_comments
;
The following automatic conversions were performed:
'_symmetry_cell_setting' value 'Triclinic' changed to 'triclinic'
according to '/home/saulius/struct/CIF-dictionaries/cif_core.dic'
dictionary named 'cif_core.dic' version 2.4.1 from 2010-06-29.

Automatic conversion script
Id: cif_fix_enum 1555 2011-01-17 13:19:09Z saulius 
;
_cod_original_cell_volume 955.1(4)
_cod_original_sg_symbol_H-M P-1
_cod_database_code 7205438

loop_
_symmetry_equiv_pos_as_xyz
'x, y, z'
'-x, -y, -z'

loop_
_atom_site_label
_atom_site_type_symbol
_atom_site_fract_x
_atom_site_fract_y
_atom_site_fract_z
_atom_site_U_iso_or_equiv
_atom_site_adp_type
_atom_site_occupancy
_atom_site_symmetry_multiplicity
_atom_site_calc_flag
_atom_site_refinement_flags
_atom_site_disorder_assembly
_atom_site_disorder_group
S1 S 0.18600(10) 0.42576(4) 0.16982(3) 0.02330(14) Uani 1 1 d . . .
O1 O 0.6777(3) 0.04864(13) 0.17581(8) 0.0276(3) Uani 1 1 d . . .
O2 O -0.1906(3) 0.46347(14) 0.07590(8) 0.0335(3) Uani 1 1 d . . .
F1 F -0.5415(4) -0.36745(15) 0.51692(9) 0.0622(5) Uani 1 1 d . . .
F2 F -0.2217(4) -0.2385(2) 0.57987(9) 0.0696(5) Uani 1 1 d . . .
F3 F -0.5574(3) -0.16780(16) 0.53285(9) 0.0584(5) Uani 1 1 d . . .
N1 N 0.4386(4) -0.28625(16) 0.25711(10) 0.0282(4) Uani 1 1 d . . .
N2 N 0.7024(3) -0.15933(16) 0.17888(9) 0.0261(4) Uani 1 1 d . . .
N3 N 0.2849(3) 0.19633(15) 0.11980(9) 0.0234(3) Uani 1 1 d . . .
N4 N -0.0421(4) 0.27196(17) 0.05044(10) 0.0257(4) Uani 1 1 d . . .
H1 H -0.062(5) 0.211(2) 0.0192(14) 0.035(7) Uiso 1 1 d . . .
C1 C -0.3846(5) -0.2530(2) 0.52075(13) 0.0367(5) Uani 1 1 d . . .
C2 C -0.2192(4) -0.2367(2) 0.45573(12) 0.0299(5) Uani 1 1 d . . .
C3 C -0.1664(5) -0.1176(2) 0.43143(13) 0.0359(5) Uani 1 1 d . . .
H2 H -0.248(6) -0.050(3) 0.4506(15) 0.055(8) Uiso 1 1 d . . .
C4 C 0.0072(5) -0.1007(2) 0.37551(13) 0.0337(5) Uani 1 1 d . . .
H3 H 0.044(5) -0.018(3) 0.3626(15) 0.050(8) Uiso 1 1 d . . .
C5 C 0.1289(4) -0.20117(19) 0.34226(11) 0.0253(4) Uani 1 1 d . . .
C6 C 0.0658(5) -0.3210(2) 0.36587(13) 0.0342(5) Uani 1 1 d . . .
H4 H 0.137(5) -0.386(3) 0.3436(15) 0.042(7) Uiso 1 1 d . . .
C7 C -0.1055(5) -0.3387(2) 0.42221(13) 0.0352(5) Uani 1 1 d . . .
H5 H -0.146(5) -0.418(3) 0.4362(14) 0.044(7) Uiso 1 1 d . . .
C8 C 0.3253(4) -0.18310(18) 0.28370(11) 0.0240(4) Uani 1 1 d . . .
C9 C 0.3951(4) -0.06549(19) 0.25821(12) 0.0268(4) Uani 1 1 d . . .
H6 H 0.320(4) 0.008(2) 0.2765(12) 0.028(6) Uiso 1 1 d . . .
C10 C 0.5881(4) -0.05944(18) 0.20559(11) 0.0238(4) Uani 1 1 d . . .
C11 C 0.6176(4) -0.26870(19) 0.20624(12) 0.0282(4) Uani 1 1 d . . .
H7 H 0.696(5) -0.342(2) 0.1883(13) 0.034(6) Uiso 1 1 d . . .
C12 C 0.6326(4) 0.16642(18) 0.21213(11) 0.0238(4) Uani 1 1 d . . .
C13 C 0.7818(4) 0.21603(19) 0.27479(11) 0.0273(4) Uani 1 1 d . . .
H8 H 0.904(4) 0.164(2) 0.2943(11) 0.023(5) Uiso 1 1 d . . .
C14 C 0.7496(4) 0.3369(2) 0.30916(12) 0.0284(4) Uani 1 1 d . . .
H9 H 0.853(5) 0.372(2) 0.3498(14) 0.033(6) Uiso 1 1 d . . .
C15 C 0.5721(4) 0.4091(2) 0.28070(11) 0.0260(4) Uani 1 1 d . . .
H10 H 0.547(4) 0.492(2) 0.3037(12) 0.028(6) Uiso 1 1 d . . .
C16 C 0.4244(4) 0.35765(18) 0.21724(10) 0.0218(4) Uani 1 1 d . . .
C17 C 0.4472(4) 0.23533(17) 0.18164(10) 0.0222(4) Uani 1 1 d . . .
C18 C 0.1389(4) 0.28579(18) 0.10818(11) 0.0228(4) Uani 1 1 d . . .
C19 C -0.2014(4) 0.3631(2) 0.03590(11) 0.0274(4) Uani 1 1 d . . .
C20 C -0.3788(5) 0.3294(2) -0.03097(14) 0.0347(5) Uani 1 1 d . . .
H11 H -0.505(6) 0.380(3) -0.0310(16) 0.058(9) Uiso 1 1 d . . .
H12 H -0.484(6) 0.242(3) -0.0348(15) 0.051(8) Uiso 1 1 d . . .
H13 H -0.267(7) 0.333(3) -0.072(2) 0.076(10) Uiso 1 1 d . . .
O1S O 0.0912(4) 0.91943(18) 0.06651(10) 0.0444(5) Uani 1 1 d . . .
H1S H -0.022(6) 0.901(3) 0.0978(17) 0.052(9) Uiso 1 1 d . . .
H2S H 0.146(6) 0.995(3) 0.0713(17) 0.057(9) Uiso 1 1 d . . .

loop_
_atom_site_aniso_label
_atom_site_aniso_U_11
_atom_site_aniso_U_22
_atom_site_aniso_U_33
_atom_site_aniso_U_23
_atom_site_aniso_U_13
_atom_site_aniso_U_12
S1 0.0263(2) 0.0192(2) 0.0253(3) 0.00254(18) 0.00115(18) 0.00643(18)
O1 0.0345(8) 0.0192(7) 0.0318(8) 0.0078(6) 0.0089(6) 0.0083(6)
O2 0.0379(8) 0.0308(8) 0.0337(8) 0.0015(6) -0.0031(7) 0.0139(7)
F1 0.0759(11) 0.0439(9) 0.0632(11) 0.0078(8) 0.0344(9) -0.0082(8)
F2 0.0562(10) 0.1208(17) 0.0344(9) 0.0207(10) 0.0017(8) 0.0136(10)
F3 0.0613(10) 0.0574(10) 0.0649(11) 0.0169(8) 0.0315(9) 0.0250(8)
N1 0.0339(9) 0.0192(8) 0.0316(9) 0.0036(7) 0.0018(7) 0.0041(7)
N2 0.0296(8) 0.0222(8) 0.0272(9) 0.0032(7) 0.0018(7) 0.0057(7)
N3 0.0246(8) 0.0195(8) 0.0263(9) 0.0031(6) 0.0030(7) 0.0038(6)
N4 0.0273(8) 0.0247(9) 0.0250(9) 0.0013(7) -0.0010(7) 0.0061(7)
C1 0.0387(12) 0.0367(12) 0.0354(13) 0.0063(10) 0.0058(10) 0.0058(10)
C2 0.0276(10) 0.0312(11) 0.0302(11) 0.0038(9) 0.0001(8) 0.0024(8)
C3 0.0434(13) 0.0289(11) 0.0379(13) 0.0048(9) 0.0079(10) 0.0117(10)
C4 0.0408(12) 0.0239(11) 0.0394(13) 0.0107(9) 0.0081(10) 0.0078(9)
C5 0.0251(9) 0.0235(10) 0.0265(10) 0.0037(8) -0.0027(8) 0.0015(8)
C6 0.0391(12) 0.0231(10) 0.0411(13) 0.0039(9) 0.0102(10) 0.0063(9)
C7 0.0402(12) 0.0239(11) 0.0418(13) 0.0097(9) 0.0087(10) 0.0006(9)
C8 0.0226(9) 0.0211(9) 0.0280(10) 0.0040(8) -0.0034(8) 0.0024(7)
C9 0.0275(10) 0.0214(10) 0.0332(11) 0.0056(8) 0.0040(8) 0.0074(8)
C10 0.0254(9) 0.0190(9) 0.0269(10) 0.0048(7) -0.0041(8) 0.0028(7)
C11 0.0341(11) 0.0193(9) 0.0314(11) 0.0015(8) 0.0015(9) 0.0063(8)
C12 0.0264(9) 0.0177(9) 0.0290(10) 0.0070(7) 0.0070(8) 0.0044(7)
C13 0.0284(10) 0.0254(10) 0.0302(11) 0.0102(8) 0.0028(8) 0.0051(8)
C14 0.0309(10) 0.0286(10) 0.0249(11) 0.0057(8) -0.0025(9) 0.0008(8)
C15 0.0299(10) 0.0221(10) 0.0265(10) 0.0032(8) 0.0043(8) 0.0049(8)
C16 0.0224(9) 0.0202(9) 0.0244(10) 0.0071(7) 0.0048(7) 0.0039(7)
C17 0.0240(9) 0.0186(9) 0.0249(10) 0.0063(7) 0.0053(8) 0.0026(7)
C18 0.0241(9) 0.0197(9) 0.0248(10) 0.0034(7) 0.0058(8) 0.0031(7)
C19 0.0248(9) 0.0285(10) 0.0303(11) 0.0070(8) 0.0027(8) 0.0056(8)
C20 0.0334(12) 0.0366(13) 0.0358(13) 0.0054(10) -0.0049(10) 0.0110(10)
O1S 0.0598(12) 0.0288(9) 0.0406(10) -0.0055(8) 0.0192(9) -0.0004(8)

loop_
_atom_type_symbol
_atom_type_description
_atom_type_scat_dispersion_real
_atom_type_scat_dispersion_imag
_atom_type_scat_source
C C 0.0033 0.0016 'International Tables Vol C Tables 4.2.6.8 and 6.1.1.4'
H H 0.0000 0.0000 'International Tables Vol C Tables 4.2.6.8 and 6.1.1.4'
N N 0.0061 0.0033 'International Tables Vol C Tables 4.2.6.8 and 6.1.1.4'
O O 0.0106 0.0060 'International Tables Vol C Tables 4.2.6.8 and 6.1.1.4'
F F 0.0171 0.0103 'International Tables Vol C Tables 4.2.6.8 and 6.1.1.4'
S S 0.1246 0.1234 'International Tables Vol C Tables 4.2.6.8 and 6.1.1.4'

loop_
_geom_angle_atom_site_label_1
_geom_angle_atom_site_label_2
_geom_angle_atom_site_label_3
_geom_angle
_geom_angle_site_symmetry_1
_geom_angle_site_symmetry_3
_geom_angle_publ_flag
C16 S1 C18 88.17(9) . . ?
C10 O1 C12 117.90(15) . . ?
C11 N1 C8 116.50(17) . . ?
C10 N2 C11 115.21(17) . . ?
C18 N3 C17 109.33(16) . . ?
C18 N4 C19 124.04(18) . . ?
C18 N4 H1 124.2(18) . . ?
C19 N4 H1 111.6(18) . . ?
F1 C1 F3 105.5(2) . . ?
F1 C1 F2 107.4(2) . . ?
F3 C1 F2 105.5(2) . . ?
F1 C1 C2 112.9(2) . . ?
F3 C1 C2 113.45(19) . . ?
F2 C1 C2 111.54(19) . . ?
C7 C2 C3 119.8(2) . . ?
C7 C2 C1 119.98(19) . . ?
C3 C2 C1 120.1(2) . . ?
C4 C3 C2 119.7(2) . . ?
C4 C3 H2 118.5(18) . . ?
C2 C3 H2 121.8(18) . . ?
C3 C4 C5 121.3(2) . . ?
C3 C4 H3 116.7(17) . . ?
C5 C4 H3 121.9(17) . . ?
C4 C5 C6 118.1(2) . . ?
C4 C5 C8 121.97(18) . . ?
C6 C5 C8 119.96(19) . . ?
C7 C6 C5 121.0(2) . . ?
C7 C6 H4 120.8(17) . . ?
C5 C6 H4 118.2(17) . . ?
C6 C7 C2 120.1(2) . . ?
C6 C7 H5 119.3(17) . . ?
C2 C7 H5 120.6(17) . . ?
N1 C8 C9 120.92(19) . . ?
N1 C8 C5 116.86(17) . . ?
C9 C8 C5 122.21(18) . . ?
C10 C9 C8 116.86(18) . . ?
C10 C9 H6 120.8(13) . . ?
C8 C9 H6 122.3(13) . . ?
N2 C10 O1 113.15(17) . . ?
N2 C10 C9 123.21(17) . . ?
O1 C10 C9 123.63(17) . . ?
N1 C11 N2 127.29(19) . . ?
N1 C11 H7 115.5(14) . . ?
N2 C11 H7 117.2(14) . . ?
C13 C12 C17 121.04(18) . . ?
C13 C12 O1 119.82(17) . . ?
C17 C12 O1 119.04(18) . . ?
C12 C13 C14 120.15(19) . . ?
C12 C13 H8 117.9(13) . . ?
C14 C13 H8 121.9(13) . . ?
C15 C14 C13 120.9(2) . . ?
C15 C14 H9 118.5(15) . . ?
C13 C14 H9 120.5(15) . . ?
C14 C15 C16 118.06(19) . . ?
C14 C15 H10 122.0(14) . . ?
C16 C15 H10 119.9(14) . . ?
C15 C16 C17 122.76(17) . . ?
C15 C16 S1 128.09(15) . . ?
C17 C16 S1 109.14(15) . . ?
N3 C17 C12 126.73(18) . . ?
N3 C17 C16 116.22(16) . . ?
C12 C17 C16 117.05(18) . . ?
N3 C18 N4 121.76(18) . . ?
N3 C18 S1 117.14(15) . . ?
N4 C18 S1 121.10(14) . . ?
O2 C19 N4 120.8(2) . . ?
O2 C19 C20 124.26(19) . . ?
N4 C19 C20 114.96(19) . . ?
C19 C20 H11 110(2) . . ?
C19 C20 H12 112.5(16) . . ?
H11 C20 H12 105(2) . . ?
C19 C20 H13 110(2) . . ?
H11 C20 H13 112(3) . . ?
H12 C20 H13 107(3) . . ?
H1S O1S H2S 111(3) . . ?

loop_
_geom_bond_atom_site_label_1
_geom_bond_atom_site_label_2
_geom_bond_distance
_geom_bond_site_symmetry_2
_geom_bond_publ_flag
S1 C16 1.7412(19) . ?
S1 C18 1.753(2) . ?
O1 C10 1.354(2) . ?
O1 C12 1.400(2) . ?
O2 C19 1.221(3) . ?
F1 C1 1.327(3) . ?
F2 C1 1.332(3) . ?
F3 C1 1.330(3) . ?
N1 C11 1.322(3) . ?
N1 C8 1.347(3) . ?
N2 C10 1.322(3) . ?
N2 C11 1.338(3) . ?
N3 C18 1.304(2) . ?
N3 C17 1.377(3) . ?
N4 C18 1.364(3) . ?
N4 C19 1.376(3) . ?
N4 H1 0.81(3) . ?
C1 C2 1.495(3) . ?
C2 C7 1.381(3) . ?
C2 C3 1.384(3) . ?
C3 C4 1.378(3) . ?
C3 H2 0.92(3) . ?
C4 C5 1.388(3) . ?
C4 H3 0.93(3) . ?
C5 C6 1.390(3) . ?
C5 C8 1.489(3) . ?
C6 C7 1.379(3) . ?
C6 H4 0.88(3) . ?
C7 H5 0.91(3) . ?
C8 C9 1.387(3) . ?
C9 C10 1.383(3) . ?
C9 H6 0.94(2) . ?
C11 H7 0.95(2) . ?
C12 C13 1.376(3) . ?
C12 C17 1.399(3) . ?
C13 C14 1.397(3) . ?
C13 H8 0.97(2) . ?
C14 C15 1.378(3) . ?
C14 H9 0.91(3) . ?
C15 C16 1.389(3) . ?
C15 H10 0.96(2) . ?
C16 C17 1.407(3) . ?
C19 C20 1.486(3) . ?
C20 H11 0.88(3) . ?
C20 H12 0.98(3) . ?
C20 H13 0.95(4) . ?
O1S H1S 0.84(3) . ?
O1S H2S 0.80(3) . ?

loop_
_geom_hbond_atom_site_label_D
_geom_hbond_atom_site_label_H
_geom_hbond_atom_site_label_A
_geom_hbond_distance_DH
_geom_hbond_distance_HA
_geom_hbond_distance_DA
_geom_hbond_angle_DHA
_geom_hbond_site_symmetry_A
N4 H1 O1S 0.81(3) 1.98(3) 2.788(3) 172(2) 2_565
O1S H1S N2 0.84(3) 2.15(3) 2.985(3) 176(3) 1_465
O1S H1S O1 0.84(3) 2.65(3) 3.245(2) 130(2) 1_465
O1S H2S N3 0.80(3) 2.22(3) 2.988(2) 162(3) 1_565

loop_
_geom_torsion_atom_site_label_1
_geom_torsion_atom_site_label_2
_geom_torsion_atom_site_label_3
_geom_torsion_atom_site_label_4
_geom_torsion
_geom_torsion_site_symmetry_1
_geom_torsion_site_symmetry_2
_geom_torsion_site_symmetry_3
_geom_torsion_site_symmetry_4
_geom_torsion_publ_flag
F1 C1 C2 C7 -38.0(3) . . . . ?
F3 C1 C2 C7 -158.0(2) . . . . ?
F2 C1 C2 C7 83.0(3) . . . . ?
F1 C1 C2 C3 145.7(2) . . . . ?
F3 C1 C2 C3 25.7(3) . . . . ?
F2 C1 C2 C3 -93.3(3) . . . . ?
C7 C2 C3 C4 -2.2(4) . . . . ?
C1 C2 C3 C4 174.1(2) . . . . ?
C2 C3 C4 C5 0.7(4) . . . . ?
C3 C4 C5 C6 1.5(3) . . . . ?
C3 C4 C5 C8 -177.6(2) . . . . ?
C4 C5 C6 C7 -2.1(3) . . . . ?
C8 C5 C6 C7 177.0(2) . . . . ?
C5 C6 C7 C2 0.5(4) . . . . ?
C3 C2 C7 C6 1.6(4) . . . . ?
C1 C2 C7 C6 -174.7(2) . . . . ?
C11 N1 C8 C9 0.1(3) . . . . ?
C11 N1 C8 C5 -178.54(18) . . . . ?
C4 C5 C8 N1 177.66(19) . . . . ?
C6 C5 C8 N1 -1.4(3) . . . . ?
C4 C5 C8 C9 -1.0(3) . . . . ?
C6 C5 C8 C9 -180.0(2) . . . . ?
N1 C8 C9 C10 -1.0(3) . . . . ?
C5 C8 C9 C10 177.56(18) . . . . ?
C11 N2 C10 O1 -179.31(17) . . . . ?
C11 N2 C10 C9 0.2(3) . . . . ?
C12 O1 C10 N2 -162.86(17) . . . . ?
C12 O1 C10 C9 17.6(3) . . . . ?
C8 C9 C10 N2 0.9(3) . . . . ?
C8 C9 C10 O1 -179.67(18) . . . . ?
C8 N1 C11 N2 1.1(3) . . . . ?
C10 N2 C11 N1 -1.3(3) . . . . ?
C10 O1 C12 C13 71.1(2) . . . . ?
C10 O1 C12 C17 -112.6(2) . . . . ?
C17 C12 C13 C14 0.1(3) . . . . ?
O1 C12 C13 C14 176.31(17) . . . . ?
C12 C13 C14 C15 -0.9(3) . . . . ?
C13 C14 C15 C16 0.6(3) . . . . ?
C14 C15 C16 C17 0.6(3) . . . . ?
C14 C15 C16 S1 179.49(15) . . . . ?
C18 S1 C16 C15 -178.70(19) . . . . ?
C18 S1 C16 C17 0.34(14) . . . . ?
C18 N3 C17 C12 -179.96(18) . . . . ?
C18 N3 C17 C16 -0.4(2) . . . . ?
C13 C12 C17 N3 -179.47(18) . . . . ?
O1 C12 C17 N3 4.3(3) . . . . ?
C13 C12 C17 C16 1.0(3) . . . . ?
O1 C12 C17 C16 -175.25(16) . . . . ?
C15 C16 C17 N3 179.08(17) . . . . ?
S1 C16 C17 N3 0.0(2) . . . . ?
C15 C16 C17 C12 -1.4(3) . . . . ?
S1 C16 C17 C12 179.54(14) . . . . ?
C17 N3 C18 N4 -179.57(17) . . . . ?
C17 N3 C18 S1 0.7(2) . . . . ?
C19 N4 C18 N3 179.77(18) . . . . ?
C19 N4 C18 S1 -0.5(3) . . . . ?
C16 S1 C18 N3 -0.65(15) . . . . ?
C16 S1 C18 N4 179.65(17) . . . . ?
C18 N4 C19 O2 -1.0(3) . . . . ?
C18 N4 C19 C20 178.42(19) . . . . ?

loop_
_cod_related_entry_id
_cod_related_entry_database
_cod_related_entry_code
1 ChemSpider 30653733
